data_1572830
loop_
_publ_author_name
'Arumugam, Ramar'
'Muhammed Munthasir, Akkarakkaran Thayyil'
'Kannan, Ramkumar'
'Banerjee, Dipanjan'
'Sudhakar, Pagidi'
'Soma, Venugopal Rao'
'Thilagar, Pakkirisamy'
'Chandrasekhar, Vadapalli'

_publ_section_title
;
 Regioisomers containing triarylboron-based motifs as multi-functional
 photoluminescent materials: from dual-mode delayed emission to
 pH-switchable room-temperature phosphorescence.
;
_journal_issue 44
_journal_name_full 'Chemical science'
_journal_page_first 18364
_journal_page_last 18378
_journal_paper_doi 10.1039/d4sc05656f
_journal_volume 15
_journal_year 2024
_chemical_formula_moiety 'C30 H34 B N'
_chemical_formula_sum 'C30 H34 B N'
_chemical_formula_weight 419.39
_space_group_crystal_system orthorhombic
_space_group_IT_number 19
_space_group_name_Hall 'P 2ac 2ab'
_space_group_name_H-M_alt 'P 21 21 21'
_atom_sites_solution_hydrogens geom
_audit_creation_method SHELXL-2018/3
_audit_update_record
;
2024-05-27 deposited with the CCDC.	2024-10-07 downloaded from the CCDC.
;
_cell_angle_alpha 90
_cell_angle_beta 90
_cell_angle_gamma 90
_cell_formula_units_Z 4
_cell_length_a 8.3637(3)
_cell_length_b 14.3587(6)
_cell_length_c 21.3790(8)
_cell_measurement_reflns_used 7190
_cell_measurement_temperature 296(2)
_cell_measurement_theta_max 23.1450
_cell_measurement_theta_min 2.3700
_cell_volume 2567.44(17)
_computing_cell_refinement 'CrysAlisPro 1.171.40.35a (Rigaku OD, 2018)'
_computing_data_collection 'CrysAlisPro 1.171.40.35a (Rigaku OD, 2018)'
_computing_data_reduction 'CrysAlisPro 1.171.40.35a (Rigaku OD, 2018)'
_computing_molecular_graphics 'ORTEP-3 (Farrugia, 1997)'
_computing_publication_material 'SHELXL-97 (Sheldrick, 2008)'
_computing_structure_refinement 'SHELXL-2018/3 (Sheldrick, 2018)'
_computing_structure_solution 'SHELXT 2014/5 (Sheldrick, 2014)'
_diffrn_ambient_temperature 296(2)
_diffrn_measured_fraction_theta_full 1.000
_diffrn_measured_fraction_theta_max 0.958
_diffrn_measurement_device_type 'XtaLAB Synergy, Single source at offset/far, HyPix3000'
_diffrn_measurement_method '\w scans'
_diffrn_radiation_type MoK\a
_diffrn_radiation_wavelength 0.71073
_diffrn_reflns_av_R_equivalents 0.0396
_diffrn_reflns_av_unetI/netI 0.0451
_diffrn_reflns_Laue_measured_fraction_full 1.000
_diffrn_reflns_Laue_measured_fraction_max 0.958
_diffrn_reflns_limit_h_max 10
_diffrn_reflns_limit_h_min -10
_diffrn_reflns_limit_k_max 17
_diffrn_reflns_limit_k_min -17
_diffrn_reflns_limit_l_max 26
_diffrn_reflns_limit_l_min -26
_diffrn_reflns_number 17532
_diffrn_reflns_point_group_measured_fraction_full 0.992
_diffrn_reflns_point_group_measured_fraction_max 0.938
_diffrn_reflns_theta_full 25.242
_diffrn_reflns_theta_max 27.005
_diffrn_reflns_theta_min 1.905
_exptl_absorpt_coefficient_mu 0.061
_exptl_absorpt_correction_T_max 1.00000
_exptl_absorpt_correction_T_min 0.47722
_exptl_absorpt_correction_type multi-scan
_exptl_absorpt_process_details
;
CrysAlisPro 1.171.39.29d (Rigaku Oxford Diffraction, 2017)
Empirical absorption correction using spherical harmonics,
 implemented in SCALE3 ABSPACK scaling algorithm.
;
_exptl_crystal_colour Yellow
_exptl_crystal_density_diffrn 1.085
_exptl_crystal_description needle
_exptl_crystal_F_000 904
_exptl_crystal_size_max 0.100
_exptl_crystal_size_mid 0.080
_exptl_crystal_size_min 0.080
_refine_diff_density_max 0.147
_refine_diff_density_min -0.140
_refine_diff_density_rms 0.033
_refine_ls_abs_structure_details
;
 Flack x determined using 984 quotients [(I+)-(I-)]/[(I+)+(I-)]
 (Parsons, Flack and Wagner, Acta Cryst. B69 (2013) 249-259).
;
_refine_ls_abs_structure_Flack -0.4(10)
_refine_ls_extinction_coef 0.011(3)
_refine_ls_extinction_expression Fc^*^=kFc[1+0.001xFc^2^\l^3^/sin(2\q)]^-1/4^
_refine_ls_extinction_method 'SHELXL-2018/3 (Sheldrick 2018)'
_refine_ls_goodness_of_fit_ref 1.013
_refine_ls_hydrogen_treatment constr
_refine_ls_matrix_type full
_refine_ls_number_parameters 290
_refine_ls_number_reflns 5267
_refine_ls_number_restraints 0
_refine_ls_restrained_S_all 1.013
_refine_ls_R_factor_all 0.1003
_refine_ls_R_factor_gt 0.0584
_refine_ls_shift/su_max 0.001
_refine_ls_shift/su_mean 0.000
_refine_ls_structure_factor_coef Fsqd
_refine_ls_weighting_details 'w=1/[\s^2^(Fo^2^)+(0.1068P)^2^] where P=(Fo^2^+2Fc^2^)/3'
_refine_ls_weighting_scheme calc
_refine_ls_wR_factor_gt 0.1648
_refine_ls_wR_factor_ref 0.1918
_reflns_Friedel_coverage 0.728
_reflns_Friedel_fraction_full 0.982
_reflns_Friedel_fraction_max 0.912
_reflns_number_gt 3071
_reflns_number_total 5267
_reflns_threshold_expression 'I > 2\s(I)'
_cod_data_source_file d4sc05656f2.cif
_cod_data_source_block C1
_cod_depositor_comments 'Adding full bibliography for 1572830--1572832.cif.'
_cod_database_code 1572830
_shelx_shelxl_version_number 2018/3
_shelx_space_group_comment
;
The symmetry employed for this shelxl refinement is uniquely defined
by the following loop, which should always be used as a source of
symmetry information in preference to the above space-group names.
They are only intended as comments.
;
_shelx_estimated_absorpt_t_min 0.994
_shelx_estimated_absorpt_t_max 0.995

loop_
_space_group_symop_operation_xyz
'x, y, z'
'-x+1/2, -y, z+1/2'
'-x, y+1/2, -z+1/2'
'x+1/2, -y+1/2, -z'

loop_
_atom_site_label
_atom_site_type_symbol
_atom_site_fract_x
_atom_site_fract_y
_atom_site_fract_z
_atom_site_U_iso_or_equiv
_atom_site_adp_type
_atom_site_occupancy
_atom_site_site_symmetry_order
_atom_site_calc_flag
_atom_site_refinement_flags_posn
_atom_site_refinement_flags_adp
_atom_site_refinement_flags_occupancy
_atom_site_disorder_assembly
_atom_site_disorder_group
N1 N 0.8649(4) 0.9887(3) 0.41386(18) 0.0827(11) Uani 1 1 d . . . . .
C22 C 0.3638(4) 0.6471(3) 0.31835(16) 0.0600(9) Uani 1 1 d . . . . .
C13 C 0.3811(4) 0.7611(3) 0.21729(17) 0.0614(10) Uani 1 1 d . . . . .
C5 C 0.5102(4) 0.8335(3) 0.39124(16) 0.0614(9) Uani 1 1 d . . . . .
C4 C 0.5146(4) 0.8173(3) 0.32504(16) 0.0608(9) Uani 1 1 d . . . . .
C23 C 0.2023(4) 0.6163(3) 0.31441(17) 0.0627(10) Uani 1 1 d . . . . .
C14 C 0.2804(5) 0.8354(3) 0.19914(18) 0.0651(10) Uani 1 1 d . . . . .
C29 C 0.4723(5) 0.5885(3) 0.34871(19) 0.0695(11) Uani 1 1 d . . . . .
C20 C 0.4384(5) 0.7021(3) 0.16907(18) 0.0700(11) Uani 1 1 d . . . . .
C10 C 0.6234(4) 0.8940(3) 0.42026(18) 0.0672(10) Uani 1 1 d . . . . .
C3 C 0.6276(5) 0.8677(3) 0.29190(17) 0.0673(10) Uani 1 1 d . . . . .
H3 H 0.627094 0.863607 0.248487 0.081 Uiso 1 1 calc R U . . .
C25 C 0.1607(5) 0.5298(3) 0.33835(19) 0.0746(12) Uani 1 1 d . . . . .
H25 H 0.054767 0.510480 0.335455 0.090 Uiso 1 1 calc R U . . .
C16 C 0.2378(5) 0.8473(3) 0.1374(2) 0.0776(11) Uani 1 1 d . . . . .
H16 H 0.169697 0.896120 0.127073 0.093 Uiso 1 1 calc R U . . .
C2 C 0.7422(5) 0.9243(3) 0.32035(19) 0.0753(11) Uani 1 1 d . . . . .
H2 H 0.816752 0.955237 0.295650 0.090 Uiso 1 1 calc R U . . .
C1 C 0.7469(4) 0.9350(3) 0.38368(18) 0.0689(10) Uani 1 1 d . . . . .
C17 C 0.2913(6) 0.7903(4) 0.0908(2) 0.0868(13) Uani 1 1 d . . . . .
C26 C 0.2694(6) 0.4719(3) 0.3660(2) 0.0796(12) Uani 1 1 d . . . . .
C28 C 0.4239(6) 0.5017(3) 0.3704(2) 0.0818(12) Uani 1 1 d . . . . .
H28 H 0.499472 0.462554 0.388589 0.098 Uiso 1 1 calc R U . . .
C6 C 0.3879(5) 0.7955(3) 0.42907(18) 0.0764(12) Uani 1 1 d . . . . .
H6 H 0.313299 0.755895 0.410812 0.092 Uiso 1 1 calc R U . . .
C19 C 0.3932(5) 0.7193(3) 0.1072(2) 0.0829(13) Uani 1 1 d . . . . .
H19 H 0.433719 0.681147 0.075850 0.099 Uiso 1 1 calc R U . . .
C15 C 0.2154(6) 0.9032(3) 0.2472(2) 0.0852(13) Uani 1 1 d . . . . .
H15A H 0.254617 0.886657 0.287903 0.128 Uiso 1 1 calc R U . . .
H15B H 0.249650 0.965138 0.236963 0.128 Uiso 1 1 calc R U . . .
H15C H 0.100684 0.900625 0.247130 0.128 Uiso 1 1 calc R U . . .
C24 C 0.0717(5) 0.6755(4) 0.2889(2) 0.0882(13) Uani 1 1 d . . . . .
H24A H 0.115646 0.733104 0.273939 0.132 Uiso 1 1 calc R U . . .
H24B H 0.019919 0.643520 0.255113 0.132 Uiso 1 1 calc R U . . .
H24C H -0.004795 0.688163 0.321329 0.132 Uiso 1 1 calc R U . . .
B1 B 0.4169(5) 0.7432(3) 0.2884(2) 0.0607(11) Uani 1 1 d . . . . .
C9 C 0.6058(6) 0.9124(4) 0.4849(2) 0.0917(14) Uani 1 1 d . . . . .
H9 H 0.679188 0.951199 0.504548 0.110 Uiso 1 1 calc R U . . .
C21 C 0.5513(5) 0.6243(3) 0.1834(2) 0.0952(15) Uani 1 1 d . . . . .
H21A H 0.570048 0.621774 0.227702 0.143 Uiso 1 1 calc R U . . .
H21B H 0.505724 0.566395 0.169734 0.143 Uiso 1 1 calc R U . . .
H21C H 0.650719 0.634639 0.162080 0.143 Uiso 1 1 calc R U . . .
C11 C 0.9491(6) 1.0566(3) 0.3747(3) 0.1072(17) Uani 1 1 d . . . . .
H11A H 1.026427 1.089332 0.399611 0.161 Uiso 1 1 calc R U . . .
H11B H 1.002488 1.024808 0.341205 0.161 Uiso 1 1 calc R U . . .
H11C H 0.873663 1.100189 0.357752 0.161 Uiso 1 1 calc R U . . .
C30 C 0.6467(5) 0.6153(3) 0.3574(2) 0.0918(14) Uani 1 1 d . . . . .
H30A H 0.664422 0.676401 0.340557 0.138 Uiso 1 1 calc R U . . .
H30B H 0.672369 0.615195 0.401199 0.138 Uiso 1 1 calc R U . . .
H30C H 0.713582 0.571258 0.336035 0.138 Uiso 1 1 calc R U . . .
C7 C 0.3754(6) 0.8146(4) 0.4913(2) 0.0911(14) Uani 1 1 d . . . . .
H7 H 0.294582 0.787850 0.515135 0.109 Uiso 1 1 calc R U . . .
C8 C 0.4859(7) 0.8753(4) 0.5187(2) 0.1047(17) Uani 1 1 d . . . . .
H8 H 0.476470 0.890188 0.560882 0.126 Uiso 1 1 calc R U . . .
C12 C 0.9740(7) 0.9374(5) 0.4532(3) 0.126(2) Uani 1 1 d . . . . .
H12A H 1.049551 0.979578 0.471677 0.189 Uiso 1 1 calc R U . . .
H12B H 0.915118 0.906412 0.485688 0.189 Uiso 1 1 calc R U . . .
H12C H 1.029927 0.892038 0.428535 0.189 Uiso 1 1 calc R U . . .
C27 C 0.2216(7) 0.3760(3) 0.3908(3) 0.126(2) Uani 1 1 d . . . . .
H27A H 0.109341 0.366354 0.384002 0.189 Uiso 1 1 calc R U . . .
H27B H 0.281259 0.328776 0.369286 0.189 Uiso 1 1 calc R U . . .
H27C H 0.244038 0.372716 0.434814 0.189 Uiso 1 1 calc R U . . .
C18 C 0.2415(8) 0.8062(5) 0.0239(2) 0.129(2) Uani 1 1 d . . . . .
H18A H 0.290015 0.759919 -0.002360 0.194 Uiso 1 1 calc R U . . .
H18B H 0.127248 0.801803 0.020682 0.194 Uiso 1 1 calc R U . . .
H18C H 0.275456 0.866996 0.010781 0.194 Uiso 1 1 calc R U . . .

loop_
_atom_site_aniso_label
_atom_site_aniso_U_11
_atom_site_aniso_U_22
_atom_site_aniso_U_33
_atom_site_aniso_U_23
_atom_site_aniso_U_13
_atom_site_aniso_U_12
N1 0.072(2) 0.092(3) 0.084(2) -0.012(2) -0.006(2) -0.018(2)
C22 0.0557(19) 0.072(2) 0.052(2) -0.0041(17) 0.0019(16) 0.0004(19)
C13 0.056(2) 0.075(2) 0.053(2) -0.0066(17) 0.0006(17) -0.012(2)
C5 0.063(2) 0.072(2) 0.049(2) -0.0039(17) 0.0013(17) -0.0003(19)
C4 0.061(2) 0.073(2) 0.0480(19) -0.0012(17) -0.0012(17) -0.0061(19)
C23 0.060(2) 0.073(2) 0.055(2) -0.0067(18) 0.0006(18) -0.003(2)
C14 0.067(2) 0.074(2) 0.055(2) 0.0005(18) -0.0029(18) -0.008(2)
C29 0.063(2) 0.078(3) 0.067(2) -0.010(2) -0.0016(19) 0.005(2)
C20 0.065(2) 0.084(3) 0.061(2) -0.010(2) 0.007(2) -0.016(2)
C10 0.063(2) 0.086(3) 0.053(2) -0.0079(19) -0.0020(18) -0.004(2)
C3 0.072(2) 0.085(3) 0.0451(19) -0.0019(18) 0.0002(19) -0.013(2)
C25 0.072(3) 0.081(3) 0.070(3) -0.005(2) 0.014(2) -0.005(2)
C16 0.071(2) 0.098(3) 0.064(2) 0.003(2) -0.008(2) -0.010(2)
C2 0.073(3) 0.087(3) 0.065(3) 0.001(2) 0.007(2) -0.018(2)
C1 0.065(2) 0.075(2) 0.066(2) -0.0068(19) -0.008(2) 0.001(2)
C17 0.084(3) 0.119(4) 0.057(3) -0.008(3) -0.002(2) -0.027(3)
C26 0.088(3) 0.077(3) 0.074(3) 0.007(2) 0.024(2) 0.002(3)
C28 0.083(3) 0.090(3) 0.073(3) 0.009(2) 0.010(2) 0.021(3)
C6 0.075(3) 0.093(3) 0.061(2) -0.009(2) 0.008(2) -0.014(2)
C19 0.082(3) 0.108(3) 0.059(3) -0.025(2) 0.009(2) -0.015(3)
C15 0.098(3) 0.086(3) 0.071(3) -0.009(2) -0.002(2) 0.018(3)
C24 0.056(2) 0.110(3) 0.099(3) 0.012(3) -0.003(2) 0.000(2)
B1 0.046(2) 0.078(3) 0.059(2) -0.009(2) 0.0061(18) 0.001(2)
C9 0.084(3) 0.125(4) 0.066(3) -0.021(3) 0.002(2) -0.016(3)
C21 0.091(3) 0.105(3) 0.089(3) -0.025(3) 0.020(3) 0.015(3)
C11 0.096(3) 0.097(3) 0.129(4) -0.016(3) 0.015(3) -0.027(3)
C30 0.064(2) 0.099(3) 0.112(4) -0.006(3) -0.017(3) 0.010(2)
C7 0.090(3) 0.122(4) 0.062(3) -0.013(3) 0.018(2) -0.018(3)
C8 0.108(4) 0.151(5) 0.055(3) -0.024(3) 0.011(3) -0.021(4)
C12 0.095(4) 0.171(5) 0.111(4) 0.014(4) -0.041(3) -0.026(4)
C27 0.127(4) 0.089(3) 0.162(6) 0.037(4) 0.041(4) 0.007(4)
C18 0.139(5) 0.191(6) 0.057(3) -0.002(3) -0.023(3) -0.019(5)

loop_
_atom_type_symbol
_atom_type_description
_atom_type_scat_dispersion_real
_atom_type_scat_dispersion_imag
_atom_type_scat_source
C C 0.0033 0.0016 'International Tables Vol C Tables 4.2.6.8 and 6.1.1.4'
H H 0.0000 0.0000 'International Tables Vol C Tables 4.2.6.8 and 6.1.1.4'
B B 0.0013 0.0007 'International Tables Vol C Tables 4.2.6.8 and 6.1.1.4'
N N 0.0061 0.0033 'International Tables Vol C Tables 4.2.6.8 and 6.1.1.4'

loop_
_geom_angle_atom_site_label_1
_geom_angle_atom_site_label_2
_geom_angle_atom_site_label_3
_geom_angle
_geom_angle_site_symmetry_1
_geom_angle_site_symmetry_3
_geom_angle_publ_flag
C1 N1 C12 115.5(4) . . ?
C1 N1 C11 116.1(4) . . ?
C12 N1 C11 111.6(4) . . ?
C29 C22 C23 117.2(4) . . ?
C29 C22 B1 122.0(3) . . ?
C23 C22 B1 120.8(3) . . ?
C14 C13 C20 116.9(3) . . ?
C14 C13 B1 120.2(3) . . ?
C20 C13 B1 122.8(4) . . ?
C6 C5 C10 117.8(3) . . ?
C6 C5 C4 121.4(3) . . ?
C10 C5 C4 120.7(3) . . ?
C3 C4 C5 115.9(3) . . ?
C3 C4 B1 117.3(3) . . ?
C5 C4 B1 126.5(3) . . ?
C25 C23 C22 119.6(4) . . ?
C25 C23 C24 117.5(4) . . ?
C22 C23 C24 122.7(4) . . ?
C16 C14 C13 120.7(4) . . ?
C16 C14 C15 118.5(4) . . ?
C13 C14 C15 120.8(4) . . ?
C28 C29 C22 120.4(4) . . ?
C28 C29 C30 117.7(4) . . ?
C22 C29 C30 121.8(4) . . ?
C19 C20 C13 119.4(4) . . ?
C19 C20 C21 119.8(4) . . ?
C13 C20 C21 120.7(4) . . ?
C9 C10 C1 122.3(4) . . ?
C9 C10 C5 118.0(4) . . ?
C1 C10 C5 119.6(3) . . ?
C4 C3 C2 123.4(3) . . ?
C4 C3 H3 118.3 . . ?
C2 C3 H3 118.3 . . ?
C26 C25 C23 122.5(4) . . ?
C26 C25 H25 118.8 . . ?
C23 C25 H25 118.8 . . ?
C17 C16 C14 122.7(4) . . ?
C17 C16 H16 118.6 . . ?
C14 C16 H16 118.6 . . ?
C1 C2 C3 121.2(4) . . ?
C1 C2 H2 119.4 . . ?
C3 C2 H2 119.4 . . ?
C2 C1 N1 122.4(4) . . ?
C2 C1 C10 118.6(3) . . ?
N1 C1 C10 118.9(4) . . ?
C16 C17 C19 117.5(4) . . ?
C16 C17 C18 120.8(5) . . ?
C19 C17 C18 121.8(5) . . ?
C28 C26 C25 118.0(4) . . ?
C28 C26 C27 120.4(5) . . ?
C25 C26 C27 121.6(4) . . ?
C26 C28 C29 122.3(4) . . ?
C26 C28 H28 118.9 . . ?
C29 C28 H28 118.9 . . ?
C7 C6 C5 122.4(4) . . ?
C7 C6 H6 118.8 . . ?
C5 C6 H6 118.8 . . ?
C17 C19 C20 122.7(4) . . ?
C17 C19 H19 118.6 . . ?
C20 C19 H19 118.6 . . ?
C14 C15 H15A 109.5 . . ?
C14 C15 H15B 109.5 . . ?
H15A C15 H15B 109.5 . . ?
C14 C15 H15C 109.5 . . ?
H15A C15 H15C 109.5 . . ?
H15B C15 H15C 109.5 . . ?
C23 C24 H24A 109.5 . . ?
C23 C24 H24B 109.5 . . ?
H24A C24 H24B 109.5 . . ?
C23 C24 H24C 109.5 . . ?
H24A C24 H24C 109.5 . . ?
H24B C24 H24C 109.5 . . ?
C4 B1 C13 118.4(3) . . ?
C4 B1 C22 122.7(3) . . ?
C13 B1 C22 118.7(3) . . ?
C8 C9 C10 121.9(4) . . ?
C8 C9 H9 119.0 . . ?
C10 C9 H9 119.0 . . ?
C20 C21 H21A 109.5 . . ?
C20 C21 H21B 109.5 . . ?
H21A C21 H21B 109.5 . . ?
C20 C21 H21C 109.5 . . ?
H21A C21 H21C 109.5 . . ?
H21B C21 H21C 109.5 . . ?
N1 C11 H11A 109.5 . . ?
N1 C11 H11B 109.5 . . ?
H11A C11 H11B 109.5 . . ?
N1 C11 H11C 109.5 . . ?
H11A C11 H11C 109.5 . . ?
H11B C11 H11C 109.5 . . ?
C29 C30 H30A 109.5 . . ?
C29 C30 H30B 109.5 . . ?
H30A C30 H30B 109.5 . . ?
C29 C30 H30C 109.5 . . ?
H30A C30 H30C 109.5 . . ?
H30B C30 H30C 109.5 . . ?
C6 C7 C8 119.0(4) . . ?
C6 C7 H7 120.5 . . ?
C8 C7 H7 120.5 . . ?
C9 C8 C7 120.9(4) . . ?
C9 C8 H8 119.6 . . ?
C7 C8 H8 119.6 . . ?
N1 C12 H12A 109.5 . . ?
N1 C12 H12B 109.5 . . ?
H12A C12 H12B 109.5 . . ?
N1 C12 H12C 109.5 . . ?
H12A C12 H12C 109.5 . . ?
H12B C12 H12C 109.5 . . ?
C26 C27 H27A 109.5 . . ?
C26 C27 H27B 109.5 . . ?
H27A C27 H27B 109.5 . . ?
C26 C27 H27C 109.5 . . ?
H27A C27 H27C 109.5 . . ?
H27B C27 H27C 109.5 . . ?
C17 C18 H18A 109.5 . . ?
C17 C18 H18B 109.5 . . ?
H18A C18 H18B 109.5 . . ?
C17 C18 H18C 109.5 . . ?
H18A C18 H18C 109.5 . . ?
H18B C18 H18C 109.5 . . ?

loop_
_geom_bond_atom_site_label_1
_geom_bond_atom_site_label_2
_geom_bond_distance
_geom_bond_site_symmetry_2
_geom_bond_publ_flag
N1 C1 1.409(5) . ?
N1 C12 1.444(7) . ?
N1 C11 1.465(6) . ?
C22 C29 1.398(5) . ?
C22 C23 1.424(5) . ?
C22 B1 1.584(6) . ?
C13 C14 1.414(5) . ?
C13 C20 1.418(5) . ?
C13 B1 1.570(6) . ?
C5 C6 1.413(5) . ?
C5 C10 1.427(5) . ?
C5 C4 1.435(5) . ?
C4 C3 1.385(5) . ?
C4 B1 1.554(6) . ?
C23 C25 1.388(5) . ?
C23 C24 1.488(5) . ?
C14 C16 1.378(6) . ?
C14 C15 1.516(6) . ?
C29 C28 1.390(6) . ?
C29 C30 1.520(6) . ?
C20 C19 1.398(6) . ?
C20 C21 1.495(6) . ?
C10 C9 1.414(6) . ?
C10 C1 1.423(5) . ?
C3 C2 1.396(5) . ?
C3 H3 0.9300 . ?
C25 C26 1.367(6) . ?
C25 H25 0.9300 . ?
C16 C17 1.365(6) . ?
C16 H16 0.9300 . ?
C2 C1 1.363(5) . ?
C2 H2 0.9300 . ?
C17 C19 1.374(6) . ?
C17 C18 1.507(6) . ?
C26 C28 1.365(6) . ?
C26 C27 1.528(6) . ?
C28 H28 0.9300 . ?
C6 C7 1.362(6) . ?
C6 H6 0.9300 . ?
C19 H19 0.9300 . ?
C15 H15A 0.9600 . ?
C15 H15B 0.9600 . ?
C15 H15C 0.9600 . ?
C24 H24A 0.9600 . ?
C24 H24B 0.9600 . ?
C24 H24C 0.9600 . ?
C9 C8 1.346(6) . ?
C9 H9 0.9300 . ?
C21 H21A 0.9600 . ?
C21 H21B 0.9600 . ?
C21 H21C 0.9600 . ?
C11 H11A 0.9600 . ?
C11 H11B 0.9600 . ?
C11 H11C 0.9600 . ?
C30 H30A 0.9600 . ?
C30 H30B 0.9600 . ?
C30 H30C 0.9600 . ?
C7 C8 1.399(6) . ?
C7 H7 0.9300 . ?
C8 H8 0.9300 . ?
C12 H12A 0.9600 . ?
C12 H12B 0.9600 . ?
C12 H12C 0.9600 . ?
C27 H27A 0.9600 . ?
C27 H27B 0.9600 . ?
C27 H27C 0.9600 . ?
C18 H18A 0.9600 . ?
C18 H18B 0.9600 . ?
C18 H18C 0.9600 . ?

loop_
_geom_torsion_atom_site_label_1
_geom_torsion_atom_site_label_2
_geom_torsion_atom_site_label_3
_geom_torsion_atom_site_label_4
_geom_torsion
_geom_torsion_site_symmetry_1
_geom_torsion_site_symmetry_2
_geom_torsion_site_symmetry_3
_geom_torsion_site_symmetry_4
_geom_torsion_publ_flag
C6 C5 C4 C3 172.0(4) . . . . ?
C10 C5 C4 C3 -3.6(5) . . . . ?
C6 C5 C4 B1 -14.0(6) . . . . ?
C10 C5 C4 B1 170.4(4) . . . . ?
C29 C22 C23 C25 -2.2(5) . . . . ?
B1 C22 C23 C25 176.8(3) . . . . ?
C29 C22 C23 C24 173.9(4) . . . . ?
B1 C22 C23 C24 -7.0(6) . . . . ?
C20 C13 C14 C16 1.7(5) . . . . ?
B1 C13 C14 C16 -174.7(3) . . . . ?
C20 C13 C14 C15 -179.0(4) . . . . ?
B1 C13 C14 C15 4.5(5) . . . . ?
C23 C22 C29 C28 3.7(5) . . . . ?
B1 C22 C29 C28 -175.3(4) . . . . ?
C23 C22 C29 C30 -178.2(4) . . . . ?
B1 C22 C29 C30 2.8(6) . . . . ?
C14 C13 C20 C19 -0.3(5) . . . . ?
B1 C13 C20 C19 176.0(4) . . . . ?
C14 C13 C20 C21 177.3(3) . . . . ?
B1 C13 C20 C21 -6.4(5) . . . . ?
C6 C5 C10 C9 -0.2(6) . . . . ?
C4 C5 C10 C9 175.5(4) . . . . ?
C6 C5 C10 C1 -179.0(4) . . . . ?
C4 C5 C10 C1 -3.2(6) . . . . ?
C5 C4 C3 C2 6.1(6) . . . . ?
B1 C4 C3 C2 -168.5(4) . . . . ?
C22 C23 C25 C26 0.0(6) . . . . ?
C24 C23 C25 C26 -176.3(4) . . . . ?
C13 C14 C16 C17 -1.2(6) . . . . ?
C15 C14 C16 C17 179.5(4) . . . . ?
C4 C3 C2 C1 -1.6(6) . . . . ?
C3 C2 C1 N1 177.5(4) . . . . ?
C3 C2 C1 C10 -5.6(6) . . . . ?
C12 N1 C1 C2 -113.9(5) . . . . ?
C11 N1 C1 C2 19.6(6) . . . . ?
C12 N1 C1 C10 69.2(5) . . . . ?
C11 N1 C1 C10 -157.3(4) . . . . ?
C9 C10 C1 C2 -170.8(4) . . . . ?
C5 C10 C1 C2 7.9(6) . . . . ?
C9 C10 C1 N1 6.2(6) . . . . ?
C5 C10 C1 N1 -175.1(3) . . . . ?
C14 C16 C17 C19 -0.7(6) . . . . ?
C14 C16 C17 C18 -179.9(4) . . . . ?
C23 C25 C26 C28 0.7(6) . . . . ?
C23 C25 C26 C27 -178.7(4) . . . . ?
C25 C26 C28 C29 0.9(6) . . . . ?
C27 C26 C28 C29 -179.7(4) . . . . ?
C22 C29 C28 C26 -3.2(6) . . . . ?
C30 C29 C28 C26 178.6(4) . . . . ?
C10 C5 C6 C7 0.0(6) . . . . ?
C4 C5 C6 C7 -175.7(4) . . . . ?
C16 C17 C19 C20 2.2(6) . . . . ?
C18 C17 C19 C20 -178.7(5) . . . . ?
C13 C20 C19 C17 -1.7(6) . . . . ?
C21 C20 C19 C17 -179.3(4) . . . . ?
C3 C4 B1 C13 -31.1(5) . . . . ?
C5 C4 B1 C13 154.9(4) . . . . ?
C3 C4 B1 C22 144.0(4) . . . . ?
C5 C4 B1 C22 -30.0(6) . . . . ?
C14 C13 B1 C4 -66.3(4) . . . . ?
C20 C13 B1 C4 117.4(4) . . . . ?
C14 C13 B1 C22 118.3(4) . . . . ?
C20 C13 B1 C22 -57.9(5) . . . . ?
C29 C22 B1 C4 -51.0(5) . . . . ?
C23 C22 B1 C4 130.0(4) . . . . ?
C29 C22 B1 C13 124.1(4) . . . . ?
C23 C22 B1 C13 -54.9(5) . . . . ?
C1 C10 C9 C8 178.1(5) . . . . ?
C5 C10 C9 C8 -0.6(7) . . . . ?
C5 C6 C7 C8 1.0(7) . . . . ?
C10 C9 C8 C7 1.6(8) . . . . ?
C6 C7 C8 C9 -1.8(8) . . . . ?
